data_8106945
loop_
_publ_author_name
'Brito, Iv\'an'
'B\'orquez, Jorge'
'Simirgiotis, Mario'
'C\'ardenas, Alejandro'
'Molina-Salinas, Gloria M.'
'Jerz, Gerold'
'Pe\~na-Rodriguez, Luis Manuel'
'Winterhalter, Peter'

_publ_section_title
;
 Crystal structure of methyl
 8-hydroxy-3-isopropyl-5a,8-dimethyl-2,3,4,5,5a,6,7,8,10a,10b-decahydrocyclohepta[e]indene-3a(1H)-carboxylate,
 C21H34O3
;
_journal_issue 2
_journal_name_full 'Zeitschrift f\"ur Kristallographie - New Crystal Structures'
_journal_page_first 579
_journal_page_last 582
_journal_paper_doi 10.1515/ncrs-2015-0197
_journal_volume 231
_journal_year 2016
_chemical_absolute_configuration unk
_chemical_formula_moiety 'C21 H34 O3'
_chemical_formula_sum 'C21 H34 O3'
_chemical_formula_weight 334.48
_space_group_crystal_system orthorhombic
_space_group_IT_number 19
_space_group_name_Hall 'P 2ac 2ab'
_space_group_name_H-M_alt 'P 21 21 21'
_atom_sites_solution_hydrogens geom
_cell_angle_alpha 90
_cell_angle_beta 90
_cell_angle_gamma 90
_cell_formula_units_Z 4
_cell_length_a 7.5420(7)
_cell_length_b 11.6929(11)
_cell_length_c 22.657(2)
_cell_measurement_reflns_used 8872
_cell_measurement_temperature 293(2)
_cell_measurement_theta_max 74.519
_cell_measurement_theta_min 6.979
_cell_volume 1998.1(3)
_computing_cell_refinement 'APEX2 (Bruker, 2007)'
_computing_data_collection 'APEX2 (Bruker, 2007)'
_computing_data_reduction 'APEX2 (Bruker, 2007)'
_computing_molecular_graphics 'PLATON (Spek, 2003)'
_computing_publication_material 'Olex2 (Dolomanov et al., 2009); Wingx (Farrugia, 1999)'
_computing_structure_refinement 'SHELXL-2013 (Sheldrick, 2008)'
_computing_structure_solution 'ShelXT (Sheldrick, 2008)'
_diffrn_ambient_temperature 293(2)
_diffrn_measured_fraction_theta_full 0.966
_diffrn_measured_fraction_theta_max 0.947
_diffrn_measurement_device_type 'Bruker AXS D8-Venture,Triumph-I\m-Cu'
_diffrn_measurement_method '\f and \w'
_diffrn_radiation_type CuK\a
_diffrn_radiation_wavelength 1.54178
_diffrn_reflns_av_R_equivalents 0.0198
_diffrn_reflns_av_unetI/netI 0.0251
_diffrn_reflns_Laue_measured_fraction_full 0.966
_diffrn_reflns_Laue_measured_fraction_max 0.947
_diffrn_reflns_limit_h_max 5
_diffrn_reflns_limit_h_min -9
_diffrn_reflns_limit_k_max 14
_diffrn_reflns_limit_k_min -13
_diffrn_reflns_limit_l_max 28
_diffrn_reflns_limit_l_min -28
_diffrn_reflns_number 8872
_diffrn_reflns_point_group_measured_fraction_full 0.960
_diffrn_reflns_point_group_measured_fraction_max 0.925
_diffrn_reflns_theta_full 67.679
_diffrn_reflns_theta_max 74.519
_diffrn_reflns_theta_min 6.979
_exptl_absorpt_coefficient_mu 0.565
_exptl_absorpt_correction_type none
_exptl_crystal_colour colourless
_exptl_crystal_density_diffrn 1.112
_exptl_crystal_description Prism
_exptl_crystal_F_000 736
_exptl_crystal_size_max 0.20
_exptl_crystal_size_mid 0.16
_exptl_crystal_size_min 0.11
_refine_diff_density_max 0.154
_refine_diff_density_min -0.117
_refine_diff_density_rms 0.026
_refine_ls_abs_structure_details
;
 Flack x determined using 1470 quotients [(I+)-(I-)]/[(I+)+(I-)]
 (Parsons and Flack (2004), Acta Cryst. A60, s61).
;
_refine_ls_abs_structure_Flack 0.02(6)
_refine_ls_extinction_coef .
_refine_ls_extinction_method none
_refine_ls_goodness_of_fit_ref 1.067
_refine_ls_hydrogen_treatment constr
_refine_ls_matrix_type full
_refine_ls_number_parameters 222
_refine_ls_number_reflns 3789
_refine_ls_number_restraints 0
_refine_ls_restrained_S_all 1.067
_refine_ls_R_factor_all 0.0400
_refine_ls_R_factor_gt 0.0383
_refine_ls_shift/su_max 0.000
_refine_ls_shift/su_mean 0.000
_refine_ls_structure_factor_coef Fsqd
_refine_ls_weighting_details 'w=1/[\s^2^(Fo^2^)+(0.0718P)^2^+0.1304P] where P=(Fo^2^+2Fc^2^)/3'
_refine_ls_weighting_scheme calc
_refine_ls_wR_factor_gt 0.1069
_refine_ls_wR_factor_ref 0.1132
_reflns_Friedel_coverage 0.697
_reflns_Friedel_fraction_full 0.952
_reflns_Friedel_fraction_max 0.894
_reflns_number_gt 3636
_reflns_number_total 3789
_reflns_threshold_expression 'I > 2\s(I)'
_cod_data_source_file suppl_ncrs-2015-0197_suppl.cif
_cod_data_source_block shelx
_cod_database_code 8106945
_shelx_space_group_comment
;
The symmetry employed for this shelxl refinement is uniquely defined
by the following loop, which should always be used as a source of
symmetry information in preference to the above space-group names.
They are only intended as comments.
;
_shelxl_version_number 2013-4

loop_
_space_group_symop_operation_xyz
'x, y, z'
'-x+1/2, -y, z+1/2'
'-x, y+1/2, -z+1/2'
'x+1/2, -y+1/2, -z'

loop_
_atom_site_label
_atom_site_type_symbol
_atom_site_fract_x
_atom_site_fract_y
_atom_site_fract_z
_atom_site_U_iso_or_equiv
_atom_site_adp_type
_atom_site_occupancy
_atom_site_site_symmetry_order
_atom_site_calc_flag
_atom_site_refinement_flags_posn
_atom_site_refinement_flags_adp
_atom_site_refinement_flags_occupancy
_atom_site_disorder_assembly
_atom_site_disorder_group
O1 O 0.5508(2) 0.33683(14) 0.89978(8) 0.0726(5) Uani 1 1 d . . . . .
O2 O 1.1432(2) 0.53514(13) 0.68451(7) 0.0695(4) Uani 1 1 d . . . . .
H2 H 1.1307 0.5975 0.6685 0.104 Uiso 1 1 calc R U . . .
O3 O 0.8056(3) 0.24381(14) 0.89099(8) 0.0800(5) Uani 1 1 d . . . . .
C1 C 1.0931(3) 0.3808(2) 0.84027(9) 0.0593(5) Uani 1 1 d . . . . .
H1A H 1.2006 0.4039 0.8200 0.071 Uiso 1 1 calc R U . . .
H1B H 1.1007 0.3000 0.8497 0.071 Uiso 1 1 calc R U . . .
C2 C 1.0639(3) 0.4527(2) 0.89647(9) 0.0651(6) Uani 1 1 d . . . . .
H2A H 1.1562 0.5100 0.9002 0.078 Uiso 1 1 calc R U . . .
H2B H 1.0669 0.4041 0.9311 0.078 Uiso 1 1 calc R U . . .
C3 C 0.8805(3) 0.51079(15) 0.89075(7) 0.0467(4) Uani 1 1 d . . . . .
H3 H 0.9003 0.5836 0.8704 0.056 Uiso 1 1 calc R U . . .
C4 C 0.7977(3) 0.54011(19) 0.95086(8) 0.0579(5) Uani 1 1 d . . . . .
H4 H 0.7801 0.4689 0.9729 0.069 Uiso 1 1 calc R U . . .
C5 C 0.7786(2) 0.43202(13) 0.84657(7) 0.0396(4) Uani 1 1 d . . . . .
C6 C 0.6265(2) 0.48395(15) 0.81064(8) 0.0455(4) Uani 1 1 d . . . . .
H6A H 0.6639 0.5564 0.7940 0.055 Uiso 1 1 calc R U . . .
H6B H 0.5259 0.4982 0.8363 0.055 Uiso 1 1 calc R U . . .
C7 C 0.5710(3) 0.40224(19) 0.76068(9) 0.0555(5) Uani 1 1 d . . . . .
H7A H 0.4757 0.4378 0.7385 0.067 Uiso 1 1 calc R U . . .
H7B H 0.5242 0.3329 0.7783 0.067 Uiso 1 1 calc R U . . .
C8 C 0.7196(3) 0.36896(16) 0.71720(8) 0.0497(4) Uani 1 1 d . . . . .
C9 C 0.8770(2) 0.32208(14) 0.75349(8) 0.0444(4) Uani 1 1 d . . . . .
H9 H 0.8327 0.2534 0.7735 0.053 Uiso 1 1 calc R U . . .
C10 C 0.9299(2) 0.40581(14) 0.80273(7) 0.0411(4) Uani 1 1 d . . . . .
H10 H 0.9550 0.4784 0.7828 0.049 Uiso 1 1 calc R U . . .
C11 C 1.0389(3) 0.28487(16) 0.71956(9) 0.0540(5) Uani 1 1 d . . . . .
H11 H 1.0857 0.2149 0.7313 0.065 Uiso 1 1 calc R U . . .
C12 C 1.1255(3) 0.33489(17) 0.67597(9) 0.0548(5) Uani 1 1 d . . . . .
H12 H 1.2249 0.2956 0.6626 0.066 Uiso 1 1 calc R U . . .
C13 C 1.0879(3) 0.44583(17) 0.64470(8) 0.0526(4) Uani 1 1 d . . . . .
C14 C 0.8935(3) 0.4619(2) 0.62849(8) 0.0602(5) Uani 1 1 d . . . . .
H14A H 0.8839 0.5294 0.6038 0.072 Uiso 1 1 calc R U . . .
H14B H 0.8568 0.3970 0.6048 0.072 Uiso 1 1 calc R U . . .
C15 C 0.7637(3) 0.47444(18) 0.67947(8) 0.0549(5) Uani 1 1 d . . . . .
H15A H 0.6531 0.5033 0.6634 0.066 Uiso 1 1 calc R U . . .
H15B H 0.8098 0.5329 0.7057 0.066 Uiso 1 1 calc R U . . .
C16 C 1.2002(4) 0.4522(2) 0.58854(10) 0.0733(7) Uani 1 1 d . . . . .
H16A H 1.3236 0.4485 0.5988 0.110 Uiso 1 1 calc R U . . .
H16B H 1.1766 0.5229 0.5685 0.110 Uiso 1 1 calc R U . . .
H16C H 1.1709 0.3893 0.5631 0.110 Uiso 1 1 calc R U . . .
C17 C 0.6507(4) 0.2721(2) 0.67730(11) 0.0791(8) Uani 1 1 d . . . . .
H17A H 0.5592 0.3012 0.6520 0.119 Uiso 1 1 calc R U . . .
H17B H 0.6036 0.2117 0.7013 0.119 Uiso 1 1 calc R U . . .
H17C H 0.7464 0.2431 0.6537 0.119 Uiso 1 1 calc R U . . .
C18 C 0.9249(5) 0.6164(3) 0.98554(11) 0.0940(10) Uani 1 1 d . . . . .
H18A H 0.8708 0.6384 1.0222 0.141 Uiso 1 1 calc R U . . .
H18B H 0.9515 0.6836 0.9628 0.141 Uiso 1 1 calc R U . . .
H18C H 1.0325 0.5752 0.9934 0.141 Uiso 1 1 calc R U . . .
C19 C 0.6203(4) 0.6010(2) 0.94575(10) 0.0730(7) Uani 1 1 d . . . . .
H19A H 0.5355 0.5510 0.9275 0.110 Uiso 1 1 calc R U . . .
H19B H 0.6340 0.6686 0.9221 0.110 Uiso 1 1 calc R U . . .
H19C H 0.5793 0.6220 0.9844 0.110 Uiso 1 1 calc R U . . .
C20 C 0.7176(3) 0.32658(16) 0.88018(8) 0.0507(4) Uani 1 1 d . . . . .
C21 C 0.4835(5) 0.2442(3) 0.93520(17) 0.1077(12) Uani 1 1 d . . . . .
H21A H 0.5387 0.2459 0.9734 0.162 Uiso 1 1 calc R U . . .
H21B H 0.5096 0.1727 0.9162 0.162 Uiso 1 1 calc R U . . .
H21C H 0.3576 0.2522 0.9396 0.162 Uiso 1 1 calc R U . . .

loop_
_atom_site_aniso_label
_atom_site_aniso_U_11
_atom_site_aniso_U_22
_atom_site_aniso_U_33
_atom_site_aniso_U_23
_atom_site_aniso_U_13
_atom_site_aniso_U_12
O1 0.0569(9) 0.0679(9) 0.0931(11) 0.0235(9) 0.0221(8) -0.0001(7)
O2 0.0822(11) 0.0564(8) 0.0698(9) -0.0173(7) 0.0042(8) -0.0187(7)
O3 0.0919(12) 0.0537(8) 0.0943(12) 0.0246(8) 0.0260(10) 0.0221(8)
C1 0.0408(10) 0.0780(13) 0.0593(10) -0.0019(9) -0.0045(8) 0.0128(9)
C2 0.0498(11) 0.0876(15) 0.0579(11) -0.0035(11) -0.0144(9) 0.0057(10)
C3 0.0510(9) 0.0471(9) 0.0420(8) -0.0018(6) -0.0037(7) 0.0000(7)
C4 0.0736(13) 0.0599(11) 0.0402(8) -0.0008(8) -0.0008(9) 0.0024(10)
C5 0.0378(8) 0.0365(7) 0.0444(8) 0.0005(6) 0.0010(7) 0.0033(6)
C6 0.0379(8) 0.0509(9) 0.0478(8) -0.0006(7) 0.0008(7) 0.0083(7)
C7 0.0356(8) 0.0745(12) 0.0564(10) -0.0085(9) -0.0028(8) -0.0025(8)
C8 0.0417(9) 0.0566(10) 0.0508(9) -0.0127(7) -0.0008(8) -0.0064(7)
C9 0.0459(9) 0.0357(7) 0.0515(9) -0.0028(7) 0.0065(8) -0.0011(7)
C10 0.0357(8) 0.0415(8) 0.0462(8) -0.0005(6) 0.0003(7) 0.0032(6)
C11 0.0585(12) 0.0428(9) 0.0609(11) -0.0049(8) 0.0089(9) 0.0106(8)
C12 0.0493(10) 0.0536(10) 0.0614(10) -0.0114(8) 0.0098(8) 0.0044(8)
C13 0.0591(11) 0.0478(9) 0.0510(9) -0.0107(8) 0.0076(8) -0.0087(8)
C14 0.0682(13) 0.0671(12) 0.0454(9) -0.0025(9) -0.0002(9) 0.0013(10)
C15 0.0504(10) 0.0652(11) 0.0492(9) 0.0001(8) -0.0043(8) 0.0086(9)
C16 0.0805(16) 0.0740(14) 0.0654(12) -0.0082(11) 0.0235(12) -0.0117(13)
C17 0.0645(14) 0.0981(18) 0.0746(14) -0.0352(14) 0.0037(11) -0.0301(13)
C18 0.107(2) 0.119(2) 0.0563(13) -0.0311(14) -0.0135(15) -0.005(2)
C19 0.0847(16) 0.0787(15) 0.0556(11) -0.0112(10) 0.0094(11) 0.0206(13)
C20 0.0557(11) 0.0421(8) 0.0543(9) 0.0018(7) 0.0078(8) 0.0008(8)
C21 0.091(2) 0.098(2) 0.134(3) 0.037(2) 0.041(2) -0.0170(19)

loop_
_atom_type_symbol
_atom_type_description
_atom_type_scat_dispersion_real
_atom_type_scat_dispersion_imag
_atom_type_scat_source
C C 0.0181 0.0091 'International Tables Vol C Tables 4.2.6.8 and 6.1.1.4'
H H 0.0000 0.0000 'International Tables Vol C Tables 4.2.6.8 and 6.1.1.4'
O O 0.0492 0.0322 'International Tables Vol C Tables 4.2.6.8 and 6.1.1.4'

loop_
_geom_angle_atom_site_label_1
_geom_angle_atom_site_label_2
_geom_angle_atom_site_label_3
_geom_angle
_geom_angle_site_symmetry_1
_geom_angle_site_symmetry_3
C20 O1 C21 116.6(2) . .
C13 O2 H2 109.5 . .
C10 C1 C2 103.95(15) . .
C10 C1 H1A 111.0 . .
C2 C1 H1A 111.0 . .
C10 C1 H1B 111.0 . .
C2 C1 H1B 111.0 . .
H1A C1 H1B 109.0 . .
C1 C2 C3 107.33(15) . .
C1 C2 H2A 110.2 . .
C3 C2 H2A 110.2 . .
C1 C2 H2B 110.2 . .
C3 C2 H2B 110.2 . .
H2A C2 H2B 108.5 . .
C4 C3 C2 112.79(16) . .
C4 C3 C5 119.95(17) . .
C2 C3 C5 103.57(15) . .
C4 C3 H3 106.6 . .
C2 C3 H3 106.6 . .
C5 C3 H3 106.6 . .
C19 C4 C18 108.6(2) . .
C19 C4 C3 113.25(16) . .
C18 C4 C3 109.3(2) . .
C19 C4 H4 108.5 . .
C18 C4 H4 108.5 . .
C3 C4 H4 108.5 . .
C20 C5 C6 111.14(15) . .
C20 C5 C10 112.65(14) . .
C6 C5 C10 106.88(13) . .
C20 C5 C3 107.82(14) . .
C6 C5 C3 118.37(13) . .
C10 C5 C3 99.55(13) . .
C5 C6 C7 110.37(14) . .
C5 C6 H6A 109.6 . .
C7 C6 H6A 109.6 . .
C5 C6 H6B 109.6 . .
C7 C6 H6B 109.6 . .
H6A C6 H6B 108.1 . .
C6 C7 C8 115.42(15) . .
C6 C7 H7A 108.4 . .
C8 C7 H7A 108.4 . .
C6 C7 H7B 108.4 . .
C8 C7 H7B 108.4 . .
H7A C7 H7B 107.5 . .
C15 C8 C17 109.67(17) . .
C15 C8 C7 108.06(16) . .
C17 C8 C7 108.40(17) . .
C15 C8 C9 114.50(15) . .
C17 C8 C9 108.11(18) . .
C7 C8 C9 107.94(14) . .
C11 C9 C10 110.10(16) . .
C11 C9 C8 116.99(15) . .
C10 C9 C8 111.09(13) . .
C11 C9 H9 106.0 . .
C10 C9 H9 106.0 . .
C8 C9 H9 106.0 . .
C1 C10 C9 119.50(15) . .
C1 C10 C5 106.00(14) . .
C9 C10 C5 113.69(14) . .
C1 C10 H10 105.5 . .
C9 C10 H10 105.5 . .
C5 C10 H10 105.5 . .
C12 C11 C9 130.87(18) . .
C12 C11 H11 114.6 . .
C9 C11 H11 114.6 . .
C11 C12 C13 129.82(19) . .
C11 C12 H12 115.1 . .
C13 C12 H12 115.1 . .
O2 C13 C12 105.97(16) . .
O2 C13 C14 109.88(17) . .
C12 C13 C14 113.67(17) . .
O2 C13 C16 108.94(16) . .
C12 C13 C16 109.21(18) . .
C14 C13 C16 109.05(18) . .
C15 C14 C13 116.64(17) . .
C15 C14 H14A 108.1 . .
C13 C14 H14A 108.1 . .
C15 C14 H14B 108.1 . .
C13 C14 H14B 108.1 . .
H14A C14 H14B 107.3 . .
C14 C15 C8 118.97(17) . .
C14 C15 H15A 107.6 . .
C8 C15 H15A 107.6 . .
C14 C15 H15B 107.6 . .
C8 C15 H15B 107.6 . .
H15A C15 H15B 107.0 . .
C13 C16 H16A 109.5 . .
C13 C16 H16B 109.5 . .
H16A C16 H16B 109.5 . .
C13 C16 H16C 109.5 . .
H16A C16 H16C 109.5 . .
H16B C16 H16C 109.5 . .
C8 C17 H17A 109.5 . .
C8 C17 H17B 109.5 . .
H17A C17 H17B 109.5 . .
C8 C17 H17C 109.5 . .
H17A C17 H17C 109.5 . .
H17B C17 H17C 109.5 . .
C4 C18 H18A 109.5 . .
C4 C18 H18B 109.5 . .
H18A C18 H18B 109.5 . .
C4 C18 H18C 109.5 . .
H18A C18 H18C 109.5 . .
H18B C18 H18C 109.5 . .
C4 C19 H19A 109.5 . .
C4 C19 H19B 109.5 . .
H19A C19 H19B 109.5 . .
C4 C19 H19C 109.5 . .
H19A C19 H19C 109.5 . .
H19B C19 H19C 109.5 . .
O3 C20 O1 121.63(19) . .
O3 C20 C5 126.11(18) . .
O1 C20 C5 112.20(16) . .
O1 C21 H21A 109.5 . .
O1 C21 H21B 109.5 . .
H21A C21 H21B 109.5 . .
O1 C21 H21C 109.5 . .
H21A C21 H21C 109.5 . .
H21B C21 H21C 109.5 . .

loop_
_geom_bond_atom_site_label_1
_geom_bond_atom_site_label_2
_geom_bond_distance
_geom_bond_site_symmetry_2
O1 C20 1.339(3) .
O1 C21 1.441(3) .
O2 C13 1.442(2) .
O2 H2 0.8200 .
O3 C20 1.199(3) .
C1 C10 1.524(2) .
C1 C2 1.541(3) .
C1 H1A 0.9700 .
C1 H1B 0.9700 .
C2 C3 1.546(3) .
C2 H2A 0.9700 .
C2 H2B 0.9700 .
C3 C4 1.537(3) .
C3 C5 1.562(2) .
C3 H3 0.9800 .
C4 C19 1.520(4) .
C4 C18 1.528(4) .
C4 H4 0.9800 .
C5 C20 1.520(2) .
C5 C6 1.533(2) .
C5 C10 1.543(2) .
C6 C7 1.539(3) .
C6 H6A 0.9700 .
C6 H6B 0.9700 .
C7 C8 1.542(3) .
C7 H7A 0.9700 .
C7 H7B 0.9700 .
C8 C15 1.537(3) .
C8 C17 1.539(3) .
C8 C9 1.544(3) .
C9 C11 1.507(3) .
C9 C10 1.537(2) .
C9 H9 0.9800 .
C10 H10 0.9800 .
C11 C12 1.321(3) .
C11 H11 0.9300 .
C12 C13 1.505(3) .
C12 H12 0.9300 .
C13 C14 1.523(3) .
C13 C16 1.531(3) .
C14 C15 1.521(3) .
C14 H14A 0.9700 .
C14 H14B 0.9700 .
C15 H15A 0.9700 .
C15 H15B 0.9700 .
C16 H16A 0.9600 .
C16 H16B 0.9600 .
C16 H16C 0.9600 .
C17 H17A 0.9600 .
C17 H17B 0.9600 .
C17 H17C 0.9600 .
C18 H18A 0.9600 .
C18 H18B 0.9600 .
C18 H18C 0.9600 .
C19 H19A 0.9600 .
C19 H19B 0.9600 .
C19 H19C 0.9600 .
C21 H21A 0.9600 .
C21 H21B 0.9600 .
C21 H21C 0.9600 .

loop_
_geom_torsion_atom_site_label_1
_geom_torsion_atom_site_label_2
_geom_torsion_atom_site_label_3
_geom_torsion_atom_site_label_4
_geom_torsion
_geom_torsion_site_symmetry_1
_geom_torsion_site_symmetry_2
_geom_torsion_site_symmetry_3
_geom_torsion_site_symmetry_4
C10 C1 C2 C3 3.2(2) . . . .
C1 C2 C3 C4 154.76(19) . . . .
C1 C2 C3 C5 23.6(2) . . . .
C2 C3 C4 C19 177.97(19) . . . .
C5 C3 C4 C19 -59.6(3) . . . .
C2 C3 C4 C18 56.8(3) . . . .
C5 C3 C4 C18 179.20(19) . . . .
C4 C3 C5 C20 -49.2(2) . . . .
C2 C3 C5 C20 77.57(18) . . . .
C4 C3 C5 C6 77.9(2) . . . .
C2 C3 C5 C6 -155.27(16) . . . .
C4 C3 C5 C10 -166.89(16) . . . .
C2 C3 C5 C10 -40.09(17) . . . .
C20 C5 C6 C7 -66.92(19) . . . .
C10 C5 C6 C7 56.37(18) . . . .
C3 C5 C6 C7 167.52(15) . . . .
C5 C6 C7 C8 -57.6(2) . . . .
C6 C7 C8 C15 -70.9(2) . . . .
C6 C7 C8 C17 170.30(19) . . . .
C6 C7 C8 C9 53.4(2) . . . .
C15 C8 C9 C11 -59.2(2) . . . .
C17 C8 C9 C11 63.4(2) . . . .
C7 C8 C9 C11 -179.55(16) . . . .
C15 C8 C9 C10 68.39(19) . . . .
C17 C8 C9 C10 -169.05(16) . . . .
C7 C8 C9 C10 -51.98(19) . . . .
C2 C1 C10 C9 -159.49(17) . . . .
C2 C1 C10 C5 -29.5(2) . . . .
C11 C9 C10 C1 -43.4(2) . . . .
C8 C9 C10 C1 -174.59(16) . . . .
C11 C9 C10 C5 -169.81(14) . . . .
C8 C9 C10 C5 58.96(18) . . . .
C20 C5 C10 C1 -70.45(19) . . . .
C6 C5 C10 C1 167.21(15) . . . .
C3 C5 C10 C1 43.53(17) . . . .
C20 C5 C10 C9 62.81(18) . . . .
C6 C5 C10 C9 -59.54(18) . . . .
C3 C5 C10 C9 176.78(13) . . . .
C10 C9 C11 C12 -82.5(3) . . . .
C8 C9 C11 C12 45.5(3) . . . .
C9 C11 C12 C13 -1.5(4) . . . .
C11 C12 C13 O2 75.9(3) . . . .
C11 C12 C13 C14 -44.9(3) . . . .
C11 C12 C13 C16 -166.9(2) . . . .
O2 C13 C14 C15 -52.6(2) . . . .
C12 C13 C14 C15 66.0(2) . . . .
C16 C13 C14 C15 -171.91(19) . . . .
C13 C14 C15 C8 -72.0(3) . . . .
C17 C8 C15 C14 -55.8(2) . . . .
C7 C8 C15 C14 -173.83(17) . . . .
C9 C8 C15 C14 65.9(2) . . . .
C21 O1 C20 O3 0.9(4) . . . .
C21 O1 C20 C5 -176.5(2) . . . .
C6 C5 C20 O3 146.8(2) . . . .
C10 C5 C20 O3 26.9(3) . . . .
C3 C5 C20 O3 -81.9(2) . . . .
C6 C5 C20 O1 -36.0(2) . . . .
C10 C5 C20 O1 -155.89(17) . . . .
C3 C5 C20 O1 95.28(19) . . . .

loop_
_publcif_info_cif.paper_type
E
